data_1550131
loop_
_publ_author_name
'Condakes, Matthew'
'Rosen, Rachel'
'Harwood, Stephen'
'Maimone, Thomas'

_publ_section_title
;
 A Copper-Catalyzed Double Coupling Enables a 3-Step Synthesis of the
 Quassinoid Core Architecture
;
_journal_name_full 'Chemical Science'
_journal_paper_doi 10.1039/C8SC03835J
_journal_year 2019
_chemical_absolute_configuration ad
_chemical_formula_moiety 'C16 H20 O2'
_chemical_formula_sum 'C16 H20 O2'
_chemical_formula_weight 244.32
_space_group_crystal_system orthorhombic
_space_group_IT_number 19
_space_group_name_Hall 'P 2ac 2ab'
_space_group_name_H-M_alt 'P 21 21 21'
_symmetry_space_group_name_Hall 'P 2ac 2ab'
_symmetry_space_group_name_H-M 'P 21 21 21'
_atom_sites_solution_hydrogens mixed
_atom_sites_solution_primary dual
_audit_creation_date 2018-04-03
_audit_creation_method
;
Olex2 1.2-ac3
(compiled 2017.08.10 svn.r3458 for OlexSys, GUI svn.r5381)
;
_audit_update_record
;
2018-07-19 deposited with the CCDC.
2018-10-29 downloaded from the CCDC.
;
_cell_angle_alpha 90
_cell_angle_beta 90
_cell_angle_gamma 90
_cell_formula_units_Z 4
_cell_length_a 5.52630(10)
_cell_length_b 7.5880(2)
_cell_length_c 31.5641(6)
_cell_measurement_reflns_used 7361
_cell_measurement_temperature 100(2)
_cell_measurement_theta_max 78.7320
_cell_measurement_theta_min 5.5690
_cell_volume 1323.60(5)
_computing_cell_refinement 'CrysAlisPro 1.171.39.45f (Rigaku OD, 2018)'
_computing_data_collection 'CrysAlisPro 1.171.39.45f (Rigaku OD, 2018)'
_computing_data_reduction 'CrysAlisPro 1.171.39.45f (Rigaku OD, 2018)'
_computing_molecular_graphics 'Olex2 (Dolomanov et al., 2009)'
_computing_publication_material 'Olex2 (Dolomanov et al., 2009)'
_computing_structure_refinement 'ShelXL (Sheldrick, 2015)'
_computing_structure_solution 'ShelXT (Sheldrick, 2015)'
_diffrn_ambient_temperature 100(2)
_diffrn_detector 'CCD plate'
_diffrn_detector_type 'Pilatus 200K'
_diffrn_measured_fraction_theta_full 0.992
_diffrn_measured_fraction_theta_max 0.993
_diffrn_measurement_details
;
List of Runs (angles in degrees, time in seconds):

  # Type    Start    End  Width  t~exp~   \w     \q     \k     \f   Frames
#--------------------------------------------------------------------------
  1  \w    -73.00  23.00   0.50    0.50    --    0.00 -82.00-144.00  192
  2  \w    -75.00   8.00   0.50    0.50    --    0.00 -43.00  -6.00  166
  3  \w      9.00  34.00   0.50    0.50    --    0.00  43.00 145.00   50
  4  \w    -92.00 -67.00   0.50    0.50    -- -100.00 110.00-133.00   50
  5  \w   -149.00-123.00   0.50    0.50    -- -100.00 -82.00-144.00   52
  6  \w    -76.00 -51.00   0.50    0.50    -- -100.00  43.00 145.00   50
  7  \w   -158.00-133.00   0.50    0.50    -- -100.00 -43.00  -6.00   50
  8  \w   -135.00-109.00   0.50    0.50    -- -100.00-110.00 132.00   52
  9  \w    105.00 130.00   0.50    0.50    --  106.00 110.00-133.00   50
 10  \w    106.00 131.00   0.50    0.50    --  106.00  82.00 -22.00   50
 11  \w     57.00  82.00   0.50    0.50    --  106.00 -82.00-144.00   50
 12  \w    152.00 178.00   0.50    0.50    --  106.00  43.00 145.00   52
 13  \w     16.00  42.00   0.50    0.50    --    0.00  77.00  60.00   52
 14  \w      2.00  31.00   0.50    0.50    --    0.00 -99.00   0.00   58
 15  \w    -57.00   7.00   0.50    0.50    --    0.00 -38.00 150.00  128
 16  \w    -72.00 -26.00   0.50    0.50    -- -100.00  30.00  60.00   92
 17  \w    -80.00 -26.00   0.50    0.50    -- -100.00  45.00-120.00  108
 18  \w    -71.00 -28.00   0.50    0.50    -- -100.00  30.00 -30.00   86
 19  \w    -70.00 -23.00   0.50    0.50    -- -100.00  30.00-150.00   94
 20  \w    -77.00 -26.00   0.50    0.50    -- -100.00  45.00 -90.00  102
 21  \w     30.00  57.00   0.50    0.50    --  106.00 -94.00  60.00   54
 22  \w     31.00  69.00   0.50    0.50    --  106.00 -45.00  30.00   76
 23  \w     31.00  61.00   0.50    0.50    --  106.00 -30.00  30.00   60
 24  \w     71.00 109.00   0.50    0.50    --  106.00 -94.00  60.00   76
 25  \w     70.00 108.00   0.50    0.50    --  106.00 -94.00-150.00   76
 26  \w     31.00  65.00   0.50    0.50    --  106.00 -94.00-150.00   68
 27  \w     36.00  72.00   0.50    0.50    --  106.00 -45.00 -90.00   72
;
_diffrn_measurement_device 'four-circle diffractometer'
_diffrn_measurement_device_type 'ROD, Synergy Custom DW system, Pilatus 200K'
_diffrn_measurement_method '\w scans'
_diffrn_orient_matrix_type 'CrysAlisPro convention (1999,Acta A55,543-557)'
_diffrn_orient_matrix_UB_11 -0.0278463000
_diffrn_orient_matrix_UB_12 0.0380591000
_diffrn_orient_matrix_UB_13 -0.0476948000
_diffrn_orient_matrix_UB_21 0.2418839000
_diffrn_orient_matrix_UB_22 0.1010171000
_diffrn_orient_matrix_UB_23 0.0003204000
_diffrn_orient_matrix_UB_31 0.1356902000
_diffrn_orient_matrix_UB_32 -0.1719560000
_diffrn_orient_matrix_UB_33 -0.0103772000
_diffrn_radiation_monochromator mirror
_diffrn_radiation_probe x-ray
_diffrn_radiation_type CuK\a
_diffrn_radiation_wavelength 1.54184
_diffrn_reflns_av_R_equivalents 0.0288
_diffrn_reflns_av_unetI/netI 0.0177
_diffrn_reflns_Laue_measured_fraction_full 0.992
_diffrn_reflns_Laue_measured_fraction_max 0.993
_diffrn_reflns_limit_h_max 6
_diffrn_reflns_limit_h_min -6
_diffrn_reflns_limit_k_max 7
_diffrn_reflns_limit_k_min -9
_diffrn_reflns_limit_l_max 39
_diffrn_reflns_limit_l_min -39
_diffrn_reflns_number 8543
_diffrn_reflns_point_group_measured_fraction_full 0.968
_diffrn_reflns_point_group_measured_fraction_max 0.956
_diffrn_reflns_theta_full 67.684
_diffrn_reflns_theta_max 74.490
_diffrn_reflns_theta_min 5.607
_diffrn_source 'Rotating-anode X-ray tube'
_diffrn_source_type 'Rigaku (Cu) X-ray Source'
_exptl_absorpt_coefficient_mu 0.622
_exptl_absorpt_correction_T_max 1.00000
_exptl_absorpt_correction_T_min 0.80174
_exptl_absorpt_correction_type multi-scan
_exptl_absorpt_process_details
;
CrysAlisPro 1.171.39.45f (Rigaku Oxford Diffraction, 2018)
Empirical absorption correction using spherical harmonics,
 implemented in SCALE3 ABSPACK scaling algorithm.
;
_exptl_crystal_colour colourless
_exptl_crystal_colour_primary colourless
_exptl_crystal_density_diffrn 1.226
_exptl_crystal_description block
_exptl_crystal_F_000 528
_exptl_crystal_size_max 0.22
_exptl_crystal_size_mid 0.22
_exptl_crystal_size_min 0.05
_refine_diff_density_max 0.205
_refine_diff_density_min -0.195
_refine_diff_density_rms 0.037
_refine_ls_abs_structure_details
;
 Flack x determined using 961 quotients [(I+)-(I-)]/[(I+)+(I-)]
 (Parsons, Flack and Wagner, Acta Cryst. B69 (2013) 249-259).
;
_refine_ls_abs_structure_Flack 0.32(9)
_refine_ls_extinction_method none
_refine_ls_goodness_of_fit_ref 1.069
_refine_ls_hydrogen_treatment mixed
_refine_ls_matrix_type full
_refine_ls_number_parameters 177
_refine_ls_number_reflns 2588
_refine_ls_number_restraints 0
_refine_ls_restrained_S_all 1.069
_refine_ls_R_factor_all 0.0334
_refine_ls_R_factor_gt 0.0330
_refine_ls_shift/su_max 0.001
_refine_ls_shift/su_mean 0.000
_refine_ls_structure_factor_coef Fsqd
_refine_ls_weighting_details 'w=1/[\s^2^(Fo^2^)+(0.0482P)^2^+0.3399P] where P=(Fo^2^+2Fc^2^)/3'
_refine_ls_weighting_scheme calc
_refine_ls_wR_factor_gt 0.0866
_refine_ls_wR_factor_ref 0.0869
_reflns_Friedel_coverage 0.611
_reflns_Friedel_fraction_full 0.932
_reflns_Friedel_fraction_max 0.902
_reflns_number_gt 2552
_reflns_number_total 2588
_reflns_threshold_expression 'I > 2\s(I)'
_cod_data_source_file c8sc03835j2.cif
_cod_data_source_block rr001
_cod_database_code 1550131
_shelx_shelxl_version_number 2017/1
_chemical_oxdiff_formula 'C O H'
_shelx_space_group_comment
;
The symmetry employed for this shelxl refinement is uniquely defined
by the following loop, which should always be used as a source of
symmetry information in preference to the above space-group names.
They are only intended as comments.
;
_reflns_odcompleteness_completeness 99.21
_reflns_odcompleteness_iscentric 1
_reflns_odcompleteness_theta 74.33
_olex2_refinement_description
;
1. Fixed Uiso
 At 1.2 times of:
  All C(H) groups, All C(H,H) groups
 At 1.5 times of:
  All C(H,H,H) groups
2.a Ternary CH refined with riding coordinates:
 C9(H9), C6(H6)
2.b Secondary CH2 refined with riding coordinates:
 C8(H8A,H8B), C7(H7A,H7B)
2.c Aromatic/amide H refined with riding coordinates:
 C11(H11), C12(H12), C15(H15), C14(H14), C2(H2)
2.d Idealised Me refined as rotating group:
 C16(H16A,H16B,H16C), C5(H5A,H5B,H5C)
;
_olex2_submission_special_instructions 'No special instructions were received'
_oxdiff_exptl_absorpt_empirical_details
;
Empirical correction (ABSPACK) includes:
- Absorption correction using spherical harmonics
- Frame scaling
;
_oxdiff_exptl_absorpt_empirical_full_max 1.612
_oxdiff_exptl_absorpt_empirical_full_min 0.634

loop_
_space_group_symop_operation_xyz
'x, y, z'
'-x+1/2, -y, z+1/2'
'-x, y+1/2, -z+1/2'
'x+1/2, -y+1/2, -z'

loop_
_atom_site_label
_atom_site_type_symbol
_atom_site_fract_x
_atom_site_fract_y
_atom_site_fract_z
_atom_site_U_iso_or_equiv
_atom_site_adp_type
_atom_site_occupancy
_atom_site_site_symmetry_order
_atom_site_calc_flag
_atom_site_refinement_flags_posn
O2 O 0.1794(2) 0.65402(16) 0.79245(4) 0.0209(3) Uani 1 1 d .
O1 O 0.0448(3) 0.7688(2) 0.51398(4) 0.0276(3) Uani 1 1 d .
C13 C 0.2178(3) 0.6437(2) 0.74951(5) 0.0172(3) Uani 1 1 d .
C11 C 0.1301(3) 0.5520(2) 0.67821(5) 0.0180(3) Uani 1 1 d .
H11 H 0.031964 0.490317 0.659418 0.022 Uiso 1 1 calc R
C12 C 0.0717(3) 0.5526(2) 0.72144(5) 0.0182(3) Uani 1 1 d .
H12 H -0.063944 0.492297 0.731150 0.022 Uiso 1 1 calc R
C15 C 0.4756(3) 0.7314(2) 0.69198(5) 0.0190(3) Uani 1 1 d .
H15 H 0.611703 0.791355 0.682383 0.023 Uiso 1 1 calc R
C14 C 0.4213(3) 0.7336(2) 0.73471(5) 0.0189(3) Uani 1 1 d .
H14 H 0.519906 0.794768 0.753520 0.023 Uiso 1 1 calc R
C10 C 0.3309(3) 0.6411(2) 0.66280(5) 0.0171(3) Uani 1 1 d .
C16 C -0.0354(3) 0.5741(2) 0.80828(5) 0.0229(4) Uani 1 1 d .
H16A H -0.173163 0.621376 0.793672 0.034 Uiso 1 1 calc GR
H16B H -0.049910 0.597824 0.838045 0.034 Uiso 1 1 calc GR
H16C H -0.027803 0.449041 0.803804 0.034 Uiso 1 1 calc GR
C3 C 0.2928(3) 0.5013(2) 0.58884(5) 0.0189(4) Uani 1 1 d .
C4 C 0.1121(3) 0.5253(2) 0.56082(5) 0.0211(4) Uani 1 1 d .
C9 C 0.3936(3) 0.6516(2) 0.61575(5) 0.0187(4) Uani 1 1 d .
H9 H 0.570324 0.644656 0.613726 0.022 Uiso 1 1 calc R
C8 C 0.3202(3) 0.8323(2) 0.59771(5) 0.0214(4) Uani 1 1 d .
H8A H 0.361643 0.924285 0.617780 0.026 Uiso 1 1 calc R
H8B H 0.407654 0.854444 0.571609 0.026 Uiso 1 1 calc R
C7 C 0.0495(3) 0.8354(2) 0.58918(5) 0.0224(4) Uani 1 1 d .
H7A H -0.037573 0.809392 0.615122 0.027 Uiso 1 1 calc R
H7B H 0.001915 0.951946 0.579710 0.027 Uiso 1 1 calc R
C6 C -0.0160(3) 0.7003(2) 0.55553(5) 0.0216(4) Uani 1 1 d .
H6 H -0.190902 0.679736 0.556626 0.026 Uiso 1 1 calc R
C1 C 0.5779(4) 0.2875(3) 0.62229(6) 0.0280(4) Uani 1 1 d .
C5 C 0.0181(4) 0.3849(3) 0.53131(6) 0.0282(4) Uani 1 1 d .
H5A H 0.148957 0.339783 0.514511 0.042 Uiso 1 1 calc GR
H5B H -0.102960 0.434574 0.513056 0.042 Uiso 1 1 calc GR
H5C H -0.051715 0.290842 0.547586 0.042 Uiso 1 1 calc GR
C2 C 0.4100(3) 0.3290(2) 0.59386(6) 0.0248(4) Uani 1 1 d .
H2 H 0.362113 0.240275 0.575348 0.030 Uiso 1 1 calc R
H1 H -0.081(7) 0.779(5) 0.4995(11) 0.072(10) Uiso 1 1 d .
H1A H 0.639(5) 0.170(3) 0.6232(7) 0.032(6) Uiso 1 1 d .
H1B H 0.642(5) 0.370(3) 0.6438(8) 0.037(6) Uiso 1 1 d .

loop_
_atom_site_aniso_label
_atom_site_aniso_U_11
_atom_site_aniso_U_22
_atom_site_aniso_U_33
_atom_site_aniso_U_23
_atom_site_aniso_U_13
_atom_site_aniso_U_12
O2 0.0250(6) 0.0227(6) 0.0151(5) 0.0005(5) -0.0004(5) -0.0031(5)
O1 0.0260(7) 0.0415(8) 0.0152(6) 0.0059(5) 0.0007(5) 0.0032(6)
C13 0.0193(8) 0.0168(7) 0.0155(7) 0.0019(6) -0.0016(6) 0.0024(7)
C11 0.0173(8) 0.0182(7) 0.0186(7) -0.0017(6) -0.0015(6) -0.0016(7)
C12 0.0178(8) 0.0182(7) 0.0185(7) 0.0013(6) 0.0011(6) -0.0024(7)
C15 0.0156(8) 0.0191(7) 0.0224(8) 0.0011(6) 0.0003(7) -0.0020(7)
C14 0.0173(8) 0.0190(7) 0.0203(8) -0.0011(6) -0.0048(7) -0.0011(7)
C10 0.0163(8) 0.0171(7) 0.0179(7) 0.0000(6) 0.0000(6) 0.0008(7)
C16 0.0246(9) 0.0258(8) 0.0182(7) 0.0024(7) 0.0035(7) -0.0002(8)
C3 0.0189(8) 0.0222(8) 0.0155(7) -0.0008(6) 0.0037(7) -0.0012(7)
C4 0.0204(8) 0.0274(9) 0.0155(7) -0.0020(7) 0.0022(7) -0.0018(7)
C9 0.0158(7) 0.0223(8) 0.0179(7) -0.0004(7) 0.0010(6) -0.0016(7)
C8 0.0250(9) 0.0208(8) 0.0185(8) 0.0010(7) 0.0019(7) -0.0033(7)
C7 0.0252(9) 0.0239(8) 0.0181(7) 0.0021(7) 0.0012(7) 0.0032(8)
C6 0.0179(8) 0.0319(9) 0.0149(7) 0.0021(7) 0.0023(6) 0.0015(7)
C1 0.0273(10) 0.0244(9) 0.0325(9) -0.0010(8) -0.0010(8) 0.0019(8)
C5 0.0292(10) 0.0332(10) 0.0222(8) -0.0051(8) -0.0037(8) -0.0002(8)
C2 0.0271(9) 0.0229(8) 0.0243(8) -0.0043(7) 0.0007(7) 0.0003(8)

loop_
_atom_type_symbol
_atom_type_description
_atom_type_scat_dispersion_real
_atom_type_scat_dispersion_imag
_atom_type_scat_source
C C 0.0181 0.0091 'International Tables Vol C Tables 4.2.6.8 and 6.1.1.4'
H H 0.0000 0.0000 'International Tables Vol C Tables 4.2.6.8 and 6.1.1.4'
O O 0.0492 0.0322 'International Tables Vol C Tables 4.2.6.8 and 6.1.1.4'

loop_
_geom_angle_atom_site_label_1
_geom_angle_atom_site_label_2
_geom_angle_atom_site_label_3
_geom_angle
C13 O2 C16 116.79(13)
C6 O1 H1 110(2)
O2 C13 C12 124.74(15)
O2 C13 C14 115.26(14)
C12 C13 C14 120.00(15)
C12 C11 H11 119.2
C10 C11 H11 119.2
C10 C11 C12 121.58(16)
C13 C12 C11 119.36(16)
C13 C12 H12 120.3
C11 C12 H12 120.3
C14 C15 H15 119.2
C14 C15 C10 121.65(16)
C10 C15 H15 119.2
C13 C14 H14 120.1
C15 C14 C13 119.70(16)
C15 C14 H14 120.1
C11 C10 C15 117.70(15)
C11 C10 C9 123.23(15)
C15 C10 C9 119.01(14)
O2 C16 H16A 109.5
O2 C16 H16B 109.5
O2 C16 H16C 109.5
H16A C16 H16B 109.5
H16A C16 H16C 109.5
H16B C16 H16C 109.5
C4 C3 C9 122.33(16)
C4 C3 C2 121.26(17)
C2 C3 C9 116.36(15)
C3 C4 C6 122.55(16)
C3 C4 C5 124.46(17)
C5 C4 C6 112.98(15)
C10 C9 C3 114.77(14)
C10 C9 H9 106.7
C10 C9 C8 110.27(13)
C3 C9 H9 106.7
C3 C9 C8 111.30(13)
C8 C9 H9 106.7
C9 C8 H8A 109.7
C9 C8 H8B 109.7
H8A C8 H8B 108.2
C7 C8 C9 109.81(15)
C7 C8 H8A 109.7
C7 C8 H8B 109.7
C8 C7 H7A 109.6
C8 C7 H7B 109.6
H7A C7 H7B 108.1
C6 C7 C8 110.35(15)
C6 C7 H7A 109.6
C6 C7 H7B 109.6
O1 C6 C4 107.81(14)
O1 C6 C7 109.61(15)
O1 C6 H6 108.5
C4 C6 C7 113.76(14)
C4 C6 H6 108.5
C7 C6 H6 108.5
C2 C1 H1A 119.3(15)
C2 C1 H1B 124.2(15)
H1A C1 H1B 117(2)
C4 C5 H5A 109.5
C4 C5 H5B 109.5
C4 C5 H5C 109.5
H5A C5 H5B 109.5
H5A C5 H5C 109.5
H5B C5 H5C 109.5
C3 C2 H2 116.8
C1 C2 C3 126.33(18)
C1 C2 H2 116.8

loop_
_geom_bond_atom_site_label_1
_geom_bond_atom_site_label_2
_geom_bond_distance
O2 C13 1.3743(19)
O2 C16 1.423(2)
O1 C6 1.450(2)
O1 H1 0.84(4)
C13 C12 1.384(2)
C13 C14 1.396(2)
C11 H11 0.9300
C11 C12 1.402(2)
C11 C10 1.388(2)
C12 H12 0.9300
C15 H15 0.9300
C15 C14 1.382(2)
C15 C10 1.399(2)
C14 H14 0.9300
C10 C9 1.527(2)
C16 H16A 0.9600
C16 H16B 0.9600
C16 H16C 0.9600
C3 C4 1.346(2)
C3 C9 1.527(2)
C3 C2 1.468(2)
C4 C6 1.514(2)
C4 C5 1.508(2)
C9 H9 0.9800
C9 C8 1.539(2)
C8 H8A 0.9700
C8 H8B 0.9700
C8 C7 1.520(3)
C7 H7A 0.9700
C7 H7B 0.9700
C7 C6 1.519(2)
C6 H6 0.9800
C1 C2 1.329(3)
C1 H1A 0.95(3)
C1 H1B 0.99(3)
C5 H5A 0.9600
C5 H5B 0.9600
C5 H5C 0.9600
C2 H2 0.9300
